data_2224161
loop_
_publ_author_name
'Rohl\'i\<cek, Jan'
'Hu\<s\'ak, Michal'
'Kratochv\'il, Bohumil'
'Jegorov, Alexandr'

_publ_section_title
;
 Methylergometrine maleate from synchrotron powder diffraction data
;
_journal_coeditor_code CV2630
_journal_issue 12
_journal_name_full 'Acta Crystallographica Section E'
_journal_page_first o3252
_journal_page_last o3253
_journal_paper_doi 10.1107/S1600536809050351
_journal_volume 65
_journal_year 2009
_chemical_formula_iupac 'C20 H26 N3 O2 +, C4 H3 O4 -'
_chemical_formula_moiety 'C20 H26 N3 O2 +, C4 H3 O4 -'
_chemical_formula_sum 'C24 H29 N3 O6'
_chemical_formula_weight 455.51
_chemical_name_common 'methylergometrine maleate'
_chemical_name_systematic
;
9,10-didehydro-<i>N</i>-[1-(hydroxymethyl)propyl]-D-lysergamide maleate
;
_space_group_crystal_system orthorhombic
_space_group_IT_number 19
_space_group_name_Hall 'P 2ac 2ab'
_space_group_name_H-M_alt 'P 21 21 21'
_symmetry_space_group_name_Hall 'P 2ac 2ab'
_symmetry_space_group_name_H-M 'P 21 21 21'
_cell_angle_alpha 90.0
_cell_angle_beta 90.0
_cell_angle_gamma 90.0
_cell_formula_units_Z 4
_cell_length_a 5.71027(5)
_cell_length_b 12.76978(17)
_cell_length_c 33.1455(4)
_cell_measurement_pressure 101
_cell_measurement_temperature 293
_cell_volume 2416.93(5)
_computing_cell_refinement 'GSAS (Larson & Von Dreele, 1994)'
_computing_data_collection
;
ESRF SPEC package (Certified Scientific Software, 2003)
;
_computing_data_reduction 'CRYSFIRE (Shirley, 2000)'
_computing_molecular_graphics
;
Mercury (Macrae <i>et al.</i>,  2006) and PLATON (Spek, 2003)
;
_computing_publication_material
;
enCIFer (Allen <i>et al.</i>,  2004)
;
_computing_structure_refinement 'GSAS (Larson & Von Dreele, 1994)'
_computing_structure_solution 'FOX (Favre-Nicolin & \<Cern\'y, 2002)'
_diffrn_ambient_temperature 293
_diffrn_measurement_device_type ID31
_diffrn_radiation_monochromator Si(111)
_diffrn_radiation_source X-Ray
_diffrn_radiation_type synchrotron
_diffrn_radiation_wavelength 0.6996
_exptl_crystal_density_diffrn 1.246
_exptl_crystal_F_000 960.0
_pd_char_colour white
_pd_char_particle_morphology needle
_pd_instr_location
;
?
;
_pd_meas_2theta_range_inc 0.0025
_pd_meas_2theta_range_max 29.49
_pd_meas_2theta_range_min 0.515
_pd_meas_number_of_points 11591
_pd_meas_scan_method step
_pd_prep_pressure 101
_pd_prep_temperature 293
_pd_proc_2theta_range_inc 0.0025
_pd_proc_2theta_range_max 29.49
_pd_proc_2theta_range_min 0.515
_pd_proc_info_excluded_regions no
_pd_proc_ls_background_function 'Shifted Chebyschev '
_pd_proc_ls_pref_orient_corr
;
March--Dollase (Dollase, 1986); direction of preferred orientation -
011, MD
= 1.26
;
_pd_proc_ls_profile_function
;
Pseudo-Voigt profile coefficients
as parameterized in Thompson <i>et al.</i> (1987),
asymmetry correction
according to Finger <i>et al.</i> (1994)
;
_pd_proc_ls_prof_R_factor 0.0603
_pd_proc_ls_prof_wR_expected 0.0214
_pd_proc_ls_prof_wR_factor 0.0795
_pd_proc_wavelength 0.6996
_pd_spec_mounting ' 1.0 mm borosilicate glass capillary'
_pd_spec_mount_mode transmission
_pd_spec_shape cylinder
_pd_spec_size_axial 40
_pd_spec_size_equat 1
_pd_spec_size_thick 1
_refine_diff_density_max 0.21
_refine_diff_density_min -0.16
_refine_ls_goodness_of_fit_all 3.76
_refine_ls_hydrogen_treatment noref
_refine_ls_matrix_type full
_refine_ls_number_constraints 0
_refine_ls_number_parameters 100
_refine_ls_number_restraints 96
_refine_ls_shift/su_max 0.03
_refine_ls_shift/su_mean 0.01
_refine_ls_weighting_details w=1/\s(Y~obs~)^2^
_refine_ls_weighting_scheme sigma
_reflns_number_total 617
_cod_data_source_file cv2630.cif
_cod_data_source_block I
_cod_depositor_comments
;
The following automatic conversions were performed:
'_geom_bond_publ_flag' value 'N' changed to 'n' according to
'/home/saulius/struct/CIF-dictionaries/cif_core.dic' dictionary named
'cif_core.dic' version 2.4.1 from 2010-06-29 (49
times).

'_geom_angle_publ_flag' value 'N' changed to 'n' according to
'/home/saulius/struct/CIF-dictionaries/cif_core.dic' dictionary named
'cif_core.dic' version 2.4.1 from 2010-06-29 (100 times).

Automatic conversion script
Id: cif_fix_enum 1527 2010-12-29 10:47:43Z saulius 

The following automatic conversions were performed:

'_geom_bond_publ_flag' value 'N' changed to 'n' according to
/home/saulius/struct/CIF-dictionaries/cif_core.dic dictionary named
'cif_core.dic' version 2.4.1 from 2010-06-29 (49
times).

'_geom_angle_publ_flag' value 'N' changed to 'n' according
to /home/saulius/struct/CIF-dictionaries/cif_core.dic dictionary
named 'cif_core.dic' version 2.4.1 from 2010-06-29 (100 times).

Automatic conversion script
Id: cif_fix_values 1715 2011-07-08 13:25:40Z adriana 
;
_cod_database_code 2224161

loop_
_symmetry_equiv_pos_site_id
_symmetry_equiv_pos_as_xyz
1 +x,+y,+z
2 +x+1/2,-y+1/2,-z
3 -x,+y+1/2,-z+1/2
4 -x+1/2,-y,+z+1/2

loop_
_atom_site_type_symbol
_atom_site_label
_atom_site_fract_x
_atom_site_fract_y
_atom_site_fract_z
_atom_site_U_iso_or_equiv
_atom_site_thermal_displace_type
_atom_site_occupancy
N N1 -0.2972(5) 0.6888(3) 0.29856(7) 0.07305 Uiso 1.0
C C2 -0.1311(5) 0.6344(2) 0.27627(8) 0.04511 Uiso 1.0
C C3 -0.0706(4) 0.6910(2) 0.24331(7) 0.03699 Uiso 1.0
C C4 -0.2019(3) 0.7843(2) 0.24509(6) 0.03942 Uiso 1.0
C C5 -0.3442(4) 0.7819(3) 0.27994(6) 0.05116 Uiso 1.0
C C6 -0.4884(4) 0.8647(3) 0.28782(7) 0.04053 Uiso 1.0
C C7 -0.4901(4) 0.9470(3) 0.26187(8) 0.03292 Uiso 1.0
C C8 -0.3485(4) 0.9500(2) 0.22692(7) 0.02676 Uiso 1.0
C C9 -0.2007(3) 0.86750(18) 0.21789(6) 0.04409 Uiso 1.0
C C10 -0.0384(3) 0.85683(16) 0.18355(6) 0.05585 Uiso 1.0
C C11 0.0703(5) 0.66917(18) 0.20642(8) 0.01406 Uiso 1.0
C C12 0.1520(3) 0.77235(18) 0.18765(6) 0.02621 Uiso 1.0
N N13 0.2572(4) 0.7525(2) 0.14658(7) 0.02834 Uiso 1.0
C C14 0.4543(6) 0.6780(3) 0.14769(10) 0.04728 Uiso 1.0
C C15 0.3333(4) 0.8518(2) 0.12743(7) 0.0149 Uiso 1.0
C C16 -0.0506(3) 0.9178(3) 0.15108(8) 0.01827 Uiso 1.0
C C17 0.1276(3) 0.9217(2) 0.11776(6) 0.05457 Uiso 1.0
C C18 0.2054(3) 1.0353(2) 0.11406(5) 0.01555 Uiso 1.0
O O19 0.3842(5) 1.0675(3) 0.13078(10) 0.03564 Uiso 1.0
N N20 0.0695(5) 1.0956(2) 0.09146(10) 0.0567 Uiso 1.0
C C21 0.0846(6) 1.2096(2) 0.08735(7) 0.12048 Uiso 1.0
C C22 -0.1555(8) 1.2575(4) 0.09008(13) 0.13815 Uiso 1.0
O O23 -0.2828(7) 1.2409(7) 0.12481(15) 0.18992 Uiso 1.0
C C24 0.1859(9) 1.2439(4) 0.04775(12) 0.16384 Uiso 1.0
C C25 0.254(2) 1.3598(5) 0.0502(2) 0.24862 Uiso 1.0
O O1s 0.1598(8) 0.5073(3) -0.05735(10) 0.05346 Uiso 1.0
O O2s 0.3200(5) 0.6095(3) -0.01229(11) 0.09409 Uiso 1.0
O O3s -0.0518(7) 0.6674(3) 0.09751(9) 0.05776 Uiso 1.0
O O4s 0.2452(6) 0.6788(3) 0.05636(10) 0.06078 Uiso 1.0
C C5s 0.1379(6) 0.56141(17) -0.02617(8) 0.06152 Uiso 1.0
C C6s -0.0894(5) 0.57248(19) -0.00445(9) 0.0169 Uiso 1.0
C C7s -0.1334(5) 0.61043(19) 0.03209(9) 0.05644 Uiso 1.0
C C8s 0.0294(5) 0.65414(14) 0.06283(8) 0.01622 Uiso 1.0
H H21 -0.0702 0.5649 0.2836 0.0541 Uiso 1.0
H H61 -0.5833 0.8631 0.3116 0.0486 Uiso 1.0
H H71 -0.5868 1.0027 0.268 0.0395 Uiso 1.0
H H81 -0.3514 1.0068 0.2101 0.0324 Uiso 1.0
H H111 0.2034 0.6252 0.2141 0.0169 Uiso 1.0
H H112 -0.0222 0.629 0.1881 0.0169 Uiso 1.0
H H121 0.273 0.7969 0.2049 0.0315 Uiso 1.0
H H141 0.5132 0.6649 0.1216 0.0567 Uiso 1.0
H H142 0.5746 0.7014 0.165 0.0567 Uiso 1.0
H H143 0.4012 0.6094 0.1585 0.0567 Uiso 1.0
H H151 0.4358 0.8844 0.1458 0.0179 Uiso 1.0
H H152 0.4147 0.8326 0.1036 0.0179 Uiso 1.0
H H161 -0.1831 0.9588 0.1491 0.0219 Uiso 1.0
H H171 0.0579 0.8964 0.0936 0.0655 Uiso 1.0
H H211 0.1864 1.2337 0.1082 0.1804 Uiso 1.0
H H221 -0.1257 1.3314 0.0901 0.2258 Uiso 1.0
H H222 -0.2393 1.2362 0.0685 0.2258 Uiso 1.0
H H241 0.0678 1.2255 0.0272 0.1966 Uiso 1.0
H H242 0.3175 1.1955 0.0415 0.1966 Uiso 1.0
H H251 0.3132 1.3721 0.0222 0.4183 Uiso 1.0
H H252 0.118 1.3943 0.0536 0.4183 Uiso 1.0
H H253 0.3677 1.3643 0.068 0.4183 Uiso 1.0
H H601 -0.223 0.549 -0.019 0.0203 Uiso 1.0
H H701 -0.292 0.61 0.04 0.0677 Uiso 1.0
H H11 -0.3603 0.6651 0.3211 0.0877 Uiso 1.0
H H201 -0.0502 1.0631 0.0811 0.068 Uiso 1.0
H H131 0.148 0.725 0.132 0.0411 Uiso 1.0
H H202 0.285 0.643 0.021 0.1129 Uiso 1.0
H H232 -0.3996 1.2015 0.1235 0.27 Uiso 1.0

loop_
_atom_type_symbol
_atom_type_scat_dispersion_real
_atom_type_scat_dispersion_imag
_atom_type_scat_source
N 0.000 0.000 International_Tables_Vol_C
C 0.000 0.000 International_Tables_Vol_C
O 0.000 0.000 International_Tables_Vol_C
H 0.000 0.000 International_Tables_Vol_C

loop_
_geom_angle_atom_site_label_1
_geom_angle_atom_site_label_2
_geom_angle_atom_site_label_3
_geom_angle_site_symmetry_1
_geom_angle_site_symmetry_2
_geom_angle_site_symmetry_3
_geom_angle
_geom_angle_publ_flag
C2 N1 C5 1_555 . 1_555 109.2(2) n
C12 N13 C14 1_555 . 1_555 112.9(2) n
C12 N13 C15 1_555 . 1_555 111.0(2) n
C14 N13 C15 1_555 . 1_555 109.8(2) n
C18 N20 C21 1_555 . 1_555 126.6(3) n
N1 C2 C3 1_555 . 1_555 109.7(2) n
C2 C3 C4 1_555 . 1_555 106.4(2) n
C2 C3 C11 1_555 . 1_555 134.4(2) n
C4 C3 C11 1_555 . 1_555 118.7(2) n
C3 C4 C5 1_555 . 1_555 108.8(2) n
C3 C4 C9 1_555 . 1_555 127.96(19) n
C5 C4 C9 1_555 . 1_555 123.3(2) n
N1 C5 C4 1_555 . 1_555 106.0(3) n
N1 C5 C6 1_555 . 1_555 134.9(2) n
C4 C5 C6 1_555 . 1_555 119.1(3) n
C5 C6 C7 1_555 . 1_555 118.8(2) n
C6 C7 C8 1_555 . 1_555 122.4(3) n
C7 C8 C9 1_555 . 1_555 120.4(2) n
C4 C9 C8 1_555 . 1_555 115.97(19) n
C4 C9 C10 1_555 . 1_555 115.61(18) n
C8 C9 C10 1_555 . 1_555 128.4(2) n
C9 C10 C12 1_555 . 1_555 116.18(17) n
C9 C10 C16 1_555 . 1_555 122.53(19) n
C12 C10 C16 1_555 . 1_555 121.28(18) n
C3 C11 C12 1_555 . 1_555 109.71(19) n
N13 C12 C10 1_555 . 1_555 108.63(17) n
N13 C12 C11 1_555 . 1_555 110.09(19) n
C10 C12 C11 1_555 . 1_555 115.12(17) n
N13 C15 C17 1_555 . 1_555 111.62(19) n
C10 C16 C17 1_555 . 1_555 125.4(2) n
C15 C17 C16 1_555 . 1_555 110.6(2) n
C15 C17 C18 1_555 . 1_555 110.70(16) n
C16 C17 C18 1_555 . 1_555 106.8(2) n
O19 C18 N20 1_555 . 1_555 123.1(3) n
O19 C18 C17 1_555 . 1_555 121.6(2) n
N20 C18 C17 1_555 . 1_555 115.37(19) n
N20 C21 C22 1_555 . 1_555 110.2(3) n
N20 C21 C24 1_555 . 1_555 113.2(3) n
C22 C21 C24 1_555 . 1_555 106.6(3) n
O23 C22 C21 1_555 . 1_555 117.9(4) n
C21 C24 C25 1_555 . 1_555 109.5(4) n
C22 O23 H232 1_555 . 1_555 118 n
C2 N1 H11 1_555 . 1_555 124 n
C5 N1 H11 1_555 . 1_555 127 n
C12 N13 H131 1_555 . 1_555 107 n
C14 N13 H131 1_555 . 1_555 108 n
C15 N13 H131 1_555 . 1_555 109 n
C18 N20 H201 1_555 . 1_555 114 n
C21 N20 H201 1_555 . 1_555 119 n
N1 C2 H21 1_555 . 1_555 124 n
C3 C2 H21 1_555 . 1_555 126 n
C5 C6 H61 1_555 . 1_555 119 n
C7 C6 H61 1_555 . 1_555 122 n
C6 C7 H71 1_555 . 1_555 117 n
C8 C7 H71 1_555 . 1_555 120 n
C7 C8 H81 1_555 . 1_555 121 n
C9 C8 H81 1_555 . 1_555 119 n
C3 C11 H111 1_555 . 1_555 108 n
C3 C11 H112 1_555 . 1_555 109 n
C12 C11 H111 1_555 . 1_555 111 n
C12 C11 H112 1_555 . 1_555 112 n
H111 C11 H112 1_555 . 1_555 107 n
N13 C12 H121 1_555 . 1_555 108 n
C10 C12 H121 1_555 . 1_555 110 n
C11 C12 H121 1_555 . 1_555 105 n
N13 C14 H141 1_555 . 1_555 111 n
N13 C14 H142 1_555 . 1_555 112 n
N13 C14 H143 1_555 . 1_555 110 n
H141 C14 H142 1_555 . 1_555 111 n
H141 C14 H143 1_555 . 1_555 106 n
H142 C14 H143 1_555 . 1_555 106 n
N13 C15 H151 1_555 . 1_555 106 n
N13 C15 H152 1_555 . 1_555 106 n
C17 C15 H151 1_555 . 1_555 111 n
C17 C15 H152 1_555 . 1_555 111 n
H151 C15 H152 1_555 . 1_555 110 n
C10 C16 H161 1_555 . 1_555 116 n
C17 C16 H161 1_555 . 1_555 119 n
C15 C17 H171 1_555 . 1_555 108 n
C16 C17 H171 1_555 . 1_555 109 n
C18 C17 H171 1_555 . 1_555 112 n
N20 C21 H211 1_555 . 1_555 107 n
C22 C21 H211 1_555 . 1_555 112 n
C24 C21 H211 1_555 . 1_555 108 n
O23 C22 H221 1_555 . 1_555 104 n
O23 C22 H222 1_555 . 1_555 110 n
C21 C22 H221 1_555 . 1_555 104 n
C21 C22 H222 1_555 . 1_555 108 n
H221 C22 H222 1_555 . 1_555 113 n
C21 C24 H241 1_555 . 1_555 106 n
C21 C24 H242 1_555 . 1_555 107 n
C25 C24 H241 1_555 . 1_555 116 n
C25 C24 H242 1_555 . 1_555 115 n
H241 C24 H242 1_555 . 1_555 103 n
C24 C25 H251 1_555 . 1_555 101 n
C24 C25 H252 1_555 . 1_555 105 n
C24 C25 H253 1_555 . 1_555 107 n
H251 C25 H252 1_555 . 1_555 109 n
H251 C25 H253 1_555 . 1_555 111 n
H252 C25 H253 1_555 . 1_555 121 n

loop_
_geom_bond_atom_site_label_1
_geom_bond_atom_site_label_2
_geom_bond_site_symmetry_1
_geom_bond_site_symmetry_2
_geom_bond_distance
_geom_bond_publ_flag
N13 C14 . 1_555 1.474(4) n
N13 C15 . 1_555 1.483(4) n
N20 C18 . 1_555 1.325(4) n
N20 C21 . 1_555 1.465(4) n
C2 C3 . 1_555 1.355(4) n
C3 C4 . 1_555 1.409(3) n
C3 C11 . 1_555 1.490(4) n
C4 C5 . 1_555 1.413(3) n
C4 C9 . 1_555 1.393(3) n
C5 C6 . 1_555 1.365(5) n
C6 C7 . 1_555 1.358(5) n
C7 C8 . 1_555 1.413(3) n
C8 C9 . 1_555 1.383(3) n
C9 C10 . 1_555 1.474(3) n
C10 C12 . 1_555 1.538(3) n
C10 C16 . 1_555 1.330(4) n
C11 C12 . 1_555 1.530(3) n
C15 C17 . 1_555 1.510(3) n
C16 C17 . 1_555 1.503(3) n
C17 C18 . 1_555 1.522(4) n
C21 C22 . 1_555 1.504(6) n
C21 C24 . 1_555 1.500(5) n
C24 C25 . 1_555 1.532(9) n
O23 H232 . 1_555 0.84 n
N1 H11 . 1_555 0.88 n
N13 H131 . 1_555 0.86 n
N20 H201 . 1_555 0.87 n
C2 H21 . 1_555 0.98 n
C6 H61 . 1_555 0.96 n
C7 H71 . 1_555 0.92 n
C8 H81 . 1_555 0.91 n
C11 H111 . 1_555 0.98 n
C11 H112 . 1_555 0.95 n
C12 H121 . 1_555 0.95 n
C14 H141 . 1_555 0.94 n
C14 H142 . 1_555 0.94 n
C14 H143 . 1_555 0.99 n
C15 H151 . 1_555 0.94 n
C15 H152 . 1_555 0.95 n
C16 H161 . 1_555 0.92 n
C17 H171 . 1_555 0.95 n
C21 H211 . 1_555 0.95 n
C22 H221 . 1_555 0.96 n
C22 H222 . 1_555 0.90 n
C24 H241 . 1_555 0.99 n
C24 H242 . 1_555 0.99 n
C25 H251 . 1_555 1.00 n
C25 H252 . 1_555 0.90 n
C25 H253 . 1_555 0.88 n

loop_
_geom_hbond_atom_site_label_D
_geom_hbond_atom_site_label_H
_geom_hbond_atom_site_label_A
_geom_hbond_site_symmetry_A
_geom_hbond_distance_DH
_geom_hbond_distance_HA
_geom_hbond_distance_DA
_geom_hbond_angle_DHA
O2s H202 O4s 1_555 1.20 1.28 2.479(5) 179
N13 H131 O3s 1_555 0.86 1.77 2.634(4) 173
O23 H232 O19 1_455 0.83 2.12 2.925(8) 160
N20 H201 O1s 2_465 0.87 2.04 2.912(5) 177
N1 H11 O19 3_545 0.88 2.03 2.852(4) 154
